data_4341649
loop_
_publ_author_name
'Gilbert-Wilson, Ryan'
'Field, Leslie D.'
'Bhadbhade, Mohan'

_publ_section_title
;
 Ruthenium Hydrides Containing the Superhindered Polydentate Polyphosphine
 Ligand P(CH2CH2P(t)Bu2)3.
;
_journal_name_full 'Inorganic chemistry'
_journal_page_first 141112150820006
_journal_paper_doi 10.1021/ic501895s
_journal_year 2014
_chemical_formula_sum 'C31 H68 O P4 Ru'
_chemical_formula_weight 681.80
_chemical_name_systematic
; 
 ? 
;
_space_group_IT_number 14
_symmetry_cell_setting monoclinic
_symmetry_space_group_name_Hall '-P 2yn'
_symmetry_space_group_name_H-M 'P 1 21/n 1'
_atom_sites_solution_hydrogens geom
_atom_sites_solution_primary direct
_atom_sites_solution_secondary difmap
_audit_creation_method SHELXL-97
_cell_angle_alpha 90.00
_cell_angle_beta 99.013(2)
_cell_angle_gamma 90.00
_cell_formula_units_Z 4
_cell_length_a 8.3997(3)
_cell_length_b 21.4472(7)
_cell_length_c 20.3982(6)
_cell_measurement_reflns_used 9463
_cell_measurement_temperature 150(2)
_cell_measurement_theta_max 29.018
_cell_measurement_theta_min 2.505
_cell_volume 3629.4(2)
_computing_cell_refinement '<i>APEX2</i>  '
_computing_data_collection '<i>APEX2</i> (Bruker, 2007)'
_computing_data_reduction '<i>APEX2</i>  '
_computing_molecular_graphics '<i>SHELXTL-Plus</i> (Sheldrick, 2008)'
_computing_structure_refinement '<i>SHELXL-97</i> (Sheldrick, 2008)'
_computing_structure_solution '<i>SHELXS-97</i> (Sheldrick, 2008)'
_diffrn_ambient_temperature 150(2)
_diffrn_measured_fraction_theta_full 0.998
_diffrn_measured_fraction_theta_max 0.998
_diffrn_measurement_device_type 'Bruker kappa APEXII CCD Area Detector'
_diffrn_measurement_method '\f scans and \w scans with \k offsets'
_diffrn_radiation_monochromator graphite
_diffrn_radiation_source 'fine-focus sealed tube'
_diffrn_radiation_type MoK\a
_diffrn_radiation_wavelength 0.71073
_diffrn_reflns_av_R_equivalents 0.0384
_diffrn_reflns_av_sigmaI/netI 0.0372
_diffrn_reflns_limit_h_max 9
_diffrn_reflns_limit_h_min -9
_diffrn_reflns_limit_k_max 25
_diffrn_reflns_limit_k_min -25
_diffrn_reflns_limit_l_max 24
_diffrn_reflns_limit_l_min -23
_diffrn_reflns_number 25510
_diffrn_reflns_theta_full 25.00
_diffrn_reflns_theta_max 25.00
_diffrn_reflns_theta_min 2.95
_exptl_absorpt_coefficient_mu 0.629
_exptl_absorpt_correction_T_max 0.9520
_exptl_absorpt_correction_T_min 0.8514
_exptl_absorpt_correction_type multi-scan
_exptl_absorpt_process_details 'SADABS (Bruker, 2001)'
_exptl_crystal_colour 'Yellow orange'
_exptl_crystal_density_diffrn 1.248
_exptl_crystal_density_method 'not measured'
_exptl_crystal_description 'Thin plates'
_exptl_crystal_F_000 1464
_exptl_crystal_size_max 0.26
_exptl_crystal_size_mid 0.22
_exptl_crystal_size_min 0.08
_refine_diff_density_max 1.585
_refine_diff_density_min -0.428
_refine_diff_density_rms 0.068
_refine_ls_extinction_method none
_refine_ls_goodness_of_fit_ref 1.044
_refine_ls_hydrogen_treatment mixed
_refine_ls_matrix_type full
_refine_ls_number_parameters 360
_refine_ls_number_reflns 6371
_refine_ls_number_restraints 0
_refine_ls_restrained_S_all 1.044
_refine_ls_R_factor_all 0.0429
_refine_ls_R_factor_gt 0.0323
_refine_ls_shift/su_max 0.005
_refine_ls_shift/su_mean 0.000
_refine_ls_structure_factor_coef Fsqd
_refine_ls_weighting_details 'calc w=1/[\s^2^(Fo^2^)+(0.0322P)^2^+3.8147P] where P=(Fo^2^+2Fc^2^)/3'
_refine_ls_weighting_scheme calc
_refine_ls_wR_factor_gt 0.0745
_refine_ls_wR_factor_ref 0.0795
_reflns_number_gt 5330
_reflns_number_total 6371
_reflns_threshold_expression >2sigma(I)
_cod_data_source_file ic501895s_si_002.cif
_cod_data_source_block RuH2CO
_cod_depositor_comments
;
The following automatic conversions were performed:

'_symmetry_cell_setting' value 'Monoclinic' changed to 'monoclinic'
according to
/home/saulius/struct/COD-crude-data--automatic-downloads/rss-feeds/ACS/lib/dictionaries/cif_core.dic
dictionary named 'cif_core.dic' version 2.4.2 from 2011-04-26.

Automatic conversion script
Id: cif_fix_values 2935 2014-11-11 08:27:57Z andrius 
;
_cod_original_sg_symbol_H-M P2(1)/n
_cod_database_code 4341649

loop_
_symmetry_equiv_pos_as_xyz
'x, y, z'
'-x+1/2, y+1/2, -z+1/2'
'-x, -y, -z'
'x-1/2, -y-1/2, z-1/2'

loop_
_atom_site_label
_atom_site_type_symbol
_atom_site_fract_x
_atom_site_fract_y
_atom_site_fract_z
_atom_site_U_iso_or_equiv
_atom_site_adp_type
_atom_site_occupancy
_atom_site_symmetry_multiplicity
_atom_site_calc_flag
_atom_site_refinement_flags
Ru1 Ru 0.56595(2) 0.236763(11) 1.023018(11) 0.01805(8) Uani 1 1 d .
H1RU H 0.657(4) 0.2875(16) 1.0801(16) 0.045(9) Uiso 1 1 d .
H2RU H 0.404(4) 0.2551(13) 1.0524(15) 0.033(8) Uiso 1 1 d .
C1C C 0.7788(4) 0.23041(17) 1.00456(19) 0.0454(9) Uani 1 1 d .
O1C O 0.9106(3) 0.22791(15) 0.99792(17) 0.0732(10) Uani 1 1 d .
P1 P 0.46011(9) 0.31802(3) 0.95348(4) 0.02166(17) Uani 1 1 d .
P2 P 0.38476(8) 0.17543(3) 0.95739(4) 0.02014(16) Uani 1 1 d .
P3 P 0.56793(8) 0.15538(3) 1.09923(4) 0.01978(16) Uani 1 1 d .
P4 P 0.57749(9) 0.07563(4) 0.79123(4) 0.02545(18) Uani 1 1 d .
C1 C 0.3052(3) 0.28475(14) 0.88747(14) 0.0265(7) Uani 1 1 d .
H1A H 0.2191 0.3160 0.8751 0.032 Uiso 1 1 calc R
H1B H 0.3555 0.2761 0.8477 0.032 Uiso 1 1 calc R
C2 C 0.2295(3) 0.22454(14) 0.90882(14) 0.0262(7) Uani 1 1 d .
H2A H 0.1781 0.2014 0.8691 0.031 Uiso 1 1 calc R
H2B H 0.1451 0.2348 0.9360 0.031 Uiso 1 1 calc R
C3 C 0.2795(3) 0.12722(14) 1.01200(14) 0.0244(6) Uani 1 1 d .
H3A H 0.2038 0.1533 1.0328 0.029 Uiso 1 1 calc R
H3B H 0.2171 0.0939 0.9859 0.029 Uiso 1 1 calc R
C4 C 0.4066(3) 0.09844(14) 1.06559(14) 0.0252(6) Uani 1 1 d .
H4A H 0.4566 0.0623 1.0466 0.030 Uiso 1 1 calc R
H4B H 0.3531 0.0831 1.1024 0.030 Uiso 1 1 calc R
C5 C 0.4299(3) 0.11644(14) 0.89750(14) 0.0254(6) Uani 1 1 d .
H5A H 0.4885 0.0816 0.9223 0.030 Uiso 1 1 calc R
H5B H 0.3269 0.0997 0.8738 0.030 Uiso 1 1 calc R
C6 C 0.5296(3) 0.14006(14) 0.84625(14) 0.0266(7) Uani 1 1 d .
H6A H 0.6311 0.1586 0.8693 0.032 Uiso 1 1 calc R
H6B H 0.4689 0.1730 0.8190 0.032 Uiso 1 1 calc R
C7 C 0.5956(4) 0.36014(15) 0.90099(15) 0.0322(7) Uani 1 1 d .
C8 C 0.7212(4) 0.39809(17) 0.94694(18) 0.0456(9) Uani 1 1 d .
H8A H 0.8034 0.4135 0.9218 0.068 Uiso 1 1 calc R
H8B H 0.7722 0.3716 0.9834 0.068 Uiso 1 1 calc R
H8C H 0.6684 0.4335 0.9651 0.068 Uiso 1 1 calc R
C9 C 0.5105(5) 0.40149(19) 0.84519(18) 0.0520(10) Uani 1 1 d .
H9A H 0.4713 0.4394 0.8642 0.078 Uiso 1 1 calc R
H9B H 0.4192 0.3788 0.8203 0.078 Uiso 1 1 calc R
H9C H 0.5863 0.4128 0.8152 0.078 Uiso 1 1 calc R
C10 C 0.6855(4) 0.30955(17) 0.86747(18) 0.0469(9) Uani 1 1 d .
H10A H 0.6094 0.2880 0.8337 0.070 Uiso 1 1 calc R
H10B H 0.7340 0.2795 0.9009 0.070 Uiso 1 1 calc R
H10C H 0.7703 0.3290 0.8465 0.070 Uiso 1 1 calc R
C11 C 0.3400(4) 0.37822(15) 0.99447(15) 0.0309(7) Uani 1 1 d .
C12 C 0.1835(4) 0.34796(17) 1.00833(17) 0.0392(8) Uani 1 1 d .
H12A H 0.2086 0.3091 1.0330 0.059 Uiso 1 1 calc R
H12B H 0.1139 0.3389 0.9662 0.059 Uiso 1 1 calc R
H12C H 0.1278 0.3765 1.0346 0.059 Uiso 1 1 calc R
C13 C 0.4372(4) 0.39952(16) 1.05995(16) 0.0391(8) Uani 1 1 d .
H13A H 0.5388 0.4181 1.0517 0.059 Uiso 1 1 calc R
H13B H 0.4600 0.3636 1.0897 0.059 Uiso 1 1 calc R
H13C H 0.3752 0.4306 1.0806 0.059 Uiso 1 1 calc R
C14 C 0.2891(5) 0.43609(16) 0.95146(18) 0.0451(9) Uani 1 1 d .
H14A H 0.2135 0.4611 0.9725 0.068 Uiso 1 1 calc R
H14B H 0.2369 0.4228 0.9073 0.068 Uiso 1 1 calc R
H14C H 0.3846 0.4611 0.9473 0.068 Uiso 1 1 calc R
C15 C 0.4661(4) 0.10061(15) 0.70774(15) 0.0317(7) Uani 1 1 d .
C16 C 0.2876(4) 0.1005(2) 0.7178(2) 0.0520(10) Uani 1 1 d .
H16A H 0.2701 0.1333 0.7493 0.078 Uiso 1 1 calc R
H16B H 0.2607 0.0599 0.7352 0.078 Uiso 1 1 calc R
H16C H 0.2186 0.1081 0.6751 0.078 Uiso 1 1 calc R
C17 C 0.5058(4) 0.16415(17) 0.68151(17) 0.0441(9) Uani 1 1 d .
H17A H 0.6125 0.1628 0.6679 0.066 Uiso 1 1 calc R
H17B H 0.5056 0.1955 0.7165 0.066 Uiso 1 1 calc R
H17C H 0.4248 0.1752 0.6433 0.066 Uiso 1 1 calc R
C18 C 0.4868(5) 0.0501(2) 0.65675(19) 0.0591(11) Uani 1 1 d .
H18A H 0.4090 0.0570 0.6163 0.089 Uiso 1 1 calc R
H18B H 0.4682 0.0091 0.6752 0.089 Uiso 1 1 calc R
H18C H 0.5965 0.0520 0.6461 0.089 Uiso 1 1 calc R
C19 C 0.8015(3) 0.08409(15) 0.79538(15) 0.0312(7) Uani 1 1 d .
C20 C 0.8589(4) 0.0348(2) 0.7505(2) 0.0545(11) Uani 1 1 d .
H20A H 0.9765 0.0312 0.7605 0.082 Uiso 1 1 calc R
H20B H 0.8274 0.0470 0.7039 0.082 Uiso 1 1 calc R
H20C H 0.8098 -0.0054 0.7581 0.082 Uiso 1 1 calc R
C21 C 0.8726(4) 0.0682(2) 0.86740(18) 0.0545(11) Uani 1 1 d .
H21A H 0.8352 0.0268 0.8786 0.082 Uiso 1 1 calc R
H21B H 0.8374 0.0993 0.8973 0.082 Uiso 1 1 calc R
H21C H 0.9905 0.0682 0.8723 0.082 Uiso 1 1 calc R
C22 C 0.8647(4) 0.14769(18) 0.7787(2) 0.0518(10) Uani 1 1 d .
H22A H 0.9828 0.1476 0.7879 0.078 Uiso 1 1 calc R
H22B H 0.8231 0.1797 0.8059 0.078 Uiso 1 1 calc R
H22C H 0.8290 0.1568 0.7317 0.078 Uiso 1 1 calc R
C23 C 0.7519(3) 0.10249(14) 1.11250(15) 0.0284(7) Uani 1 1 d .
C24 C 0.7830(4) 0.08154(16) 1.04384(17) 0.0405(8) Uani 1 1 d .
H24A H 0.7817 0.1179 1.0147 0.061 Uiso 1 1 calc R
H24B H 0.6988 0.0522 1.0249 0.061 Uiso 1 1 calc R
H24C H 0.8884 0.0611 1.0480 0.061 Uiso 1 1 calc R
C25 C 0.7355(4) 0.04315(15) 1.15316(19) 0.0427(9) Uani 1 1 d .
H25A H 0.8188 0.0131 1.1457 0.064 Uiso 1 1 calc R
H25B H 0.6288 0.0247 1.1393 0.064 Uiso 1 1 calc R
H25C H 0.7484 0.0538 1.2004 0.064 Uiso 1 1 calc R
C26 C 0.8985(3) 0.13933(16) 1.14621(17) 0.0376(8) Uani 1 1 d .
H26A H 0.9962 0.1143 1.1464 0.056 Uiso 1 1 calc R
H26B H 0.8851 0.1491 1.1920 0.056 Uiso 1 1 calc R
H26C H 0.9080 0.1782 1.1218 0.056 Uiso 1 1 calc R
C27 C 0.5103(3) 0.17705(14) 1.18296(14) 0.0254(6) Uani 1 1 d .
C28 C 0.5270(4) 0.12464(16) 1.23438(15) 0.0383(8) Uani 1 1 d .
H28A H 0.6414 0.1155 1.2488 0.057 Uiso 1 1 calc R
H28B H 0.4724 0.0872 1.2146 0.057 Uiso 1 1 calc R
H28C H 0.4779 0.1376 1.2727 0.057 Uiso 1 1 calc R
C29 C 0.6119(4) 0.23260(15) 1.21193(16) 0.0354(8) Uani 1 1 d .
H29A H 0.5802 0.2446 1.2544 0.053 Uiso 1 1 calc R
H29B H 0.5945 0.2678 1.1810 0.053 Uiso 1 1 calc R
H29C H 0.7262 0.2210 1.2189 0.053 Uiso 1 1 calc R
C30 C 0.3334(4) 0.19770(17) 1.17121(15) 0.0362(8) Uani 1 1 d .
H30A H 0.2648 0.1623 1.1548 0.054 Uiso 1 1 calc R
H30B H 0.3188 0.2313 1.1383 0.054 Uiso 1 1 calc R
H30C H 0.3034 0.2126 1.2130 0.054 Uiso 1 1 calc R

loop_
_atom_site_aniso_label
_atom_site_aniso_U_11
_atom_site_aniso_U_22
_atom_site_aniso_U_33
_atom_site_aniso_U_23
_atom_site_aniso_U_13
_atom_site_aniso_U_12
Ru1 0.01684(12) 0.01738(13) 0.01993(12) 0.00075(10) 0.00288(8) -0.00307(9)
C1C 0.039(2) 0.046(2) 0.055(2) 0.0279(19) 0.0196(17) 0.0119(17)
O1C 0.0345(15) 0.089(2) 0.101(2) 0.043(2) 0.0251(15) 0.0031(14)
P1 0.0248(4) 0.0198(4) 0.0198(4) 0.0012(3) 0.0013(3) -0.0024(3)
P2 0.0212(3) 0.0213(4) 0.0184(4) -0.0034(3) 0.0045(3) -0.0049(3)
P3 0.0194(3) 0.0175(4) 0.0224(4) 0.0012(3) 0.0032(3) -0.0024(3)
P4 0.0281(4) 0.0240(4) 0.0260(4) -0.0046(3) 0.0098(3) 0.0000(3)
C1 0.0283(15) 0.0269(17) 0.0227(15) -0.0007(13) -0.0011(12) 0.0003(13)
C2 0.0258(15) 0.0299(18) 0.0208(15) -0.0047(13) -0.0026(12) -0.0050(13)
C3 0.0223(14) 0.0257(16) 0.0260(15) -0.0031(13) 0.0065(12) -0.0086(12)
C4 0.0275(15) 0.0217(16) 0.0270(15) 0.0000(13) 0.0065(12) -0.0078(12)
C5 0.0288(15) 0.0233(16) 0.0243(15) -0.0066(13) 0.0051(12) -0.0044(13)
C6 0.0301(15) 0.0229(16) 0.0288(16) -0.0063(14) 0.0110(13) -0.0009(13)
C7 0.0410(18) 0.0284(18) 0.0283(16) 0.0039(14) 0.0091(14) -0.0089(14)
C8 0.043(2) 0.044(2) 0.051(2) 0.0020(19) 0.0101(17) -0.0198(17)
C9 0.065(2) 0.051(2) 0.039(2) 0.0197(19) 0.0058(18) -0.013(2)
C10 0.057(2) 0.049(2) 0.041(2) 0.0032(18) 0.0285(18) -0.0084(18)
C11 0.0372(17) 0.0292(18) 0.0255(16) -0.0021(14) 0.0023(13) 0.0041(14)
C12 0.0349(18) 0.044(2) 0.0396(19) -0.0062(17) 0.0078(15) 0.0125(16)
C13 0.052(2) 0.0323(19) 0.0310(18) -0.0095(16) 0.0015(15) 0.0005(16)
C14 0.062(2) 0.0279(19) 0.043(2) -0.0018(17) 0.0000(18) 0.0117(17)
C15 0.0290(16) 0.0355(19) 0.0302(17) -0.0026(15) 0.0031(13) -0.0003(14)
C16 0.0287(18) 0.066(3) 0.059(2) 0.012(2) -0.0001(17) -0.0023(18)
C17 0.049(2) 0.051(2) 0.0322(19) 0.0109(17) 0.0051(16) -0.0015(18)
C18 0.067(3) 0.064(3) 0.041(2) -0.024(2) -0.0068(19) 0.001(2)
C19 0.0251(15) 0.038(2) 0.0307(17) -0.0069(15) 0.0063(13) 0.0029(14)
C20 0.038(2) 0.072(3) 0.055(2) -0.025(2) 0.0112(18) 0.0144(19)
C21 0.041(2) 0.079(3) 0.040(2) -0.005(2) -0.0039(17) 0.008(2)
C22 0.0281(18) 0.058(3) 0.070(3) 0.002(2) 0.0113(17) -0.0106(17)
C23 0.0269(15) 0.0234(17) 0.0354(17) 0.0061(14) 0.0066(13) 0.0054(13)
C24 0.0378(18) 0.036(2) 0.051(2) -0.0029(17) 0.0147(16) 0.0111(15)
C25 0.0406(19) 0.0288(19) 0.060(2) 0.0146(18) 0.0129(17) 0.0092(15)
C26 0.0245(16) 0.040(2) 0.047(2) 0.0105(17) 0.0010(14) 0.0019(14)
C27 0.0289(15) 0.0273(17) 0.0197(15) 0.0009(13) 0.0034(12) -0.0005(13)
C28 0.052(2) 0.036(2) 0.0275(17) 0.0069(15) 0.0101(15) -0.0006(16)
C29 0.0436(19) 0.0334(19) 0.0272(17) -0.0053(15) -0.0003(14) -0.0037(15)
C30 0.0353(17) 0.049(2) 0.0269(17) -0.0034(16) 0.0128(14) 0.0017(15)

loop_
_atom_type_symbol
_atom_type_description
_atom_type_scat_dispersion_real
_atom_type_scat_dispersion_imag
_atom_type_scat_source
C C 0.0033 0.0016 'International Tables Vol C Tables 4.2.6.8 and 6.1.1.4'
H H 0.0000 0.0000 'International Tables Vol C Tables 4.2.6.8 and 6.1.1.4'
O O 0.0106 0.0060 'International Tables Vol C Tables 4.2.6.8 and 6.1.1.4'
P P 0.1023 0.0942 'International Tables Vol C Tables 4.2.6.8 and 6.1.1.4'
Ru Ru -1.2594 0.8363 'International Tables Vol C Tables 4.2.6.8 and 6.1.1.4'

loop_
_geom_angle_atom_site_label_1
_geom_angle_atom_site_label_2
_geom_angle_atom_site_label_3
_geom_angle
C1C Ru1 P2 114.01(13)
C1C Ru1 P1 102.42(10)
P2 Ru1 P1 85.31(3)
C1C Ru1 P3 99.82(10)
P2 Ru1 P3 83.93(3)
P1 Ru1 P3 157.68(3)
C1C Ru1 H1RU 81.0(11)
P2 Ru1 H1RU 165.0(11)
P1 Ru1 H1RU 91.5(11)
P3 Ru1 H1RU 93.8(11)
C1C Ru1 H2RU 165.5(11)
P2 Ru1 H2RU 80.5(11)
P1 Ru1 H2RU 77.3(10)
P3 Ru1 H2RU 81.6(10)
H1RU Ru1 H2RU 84.6(15)
O1C C1C Ru1 175.2(4)
C1 P1 C7 100.75(14)
C1 P1 C11 102.60(14)
C7 P1 C11 109.15(14)
C1 P1 Ru1 108.06(10)
C7 P1 Ru1 119.40(11)
C11 P1 Ru1 114.57(10)
C5 P2 C2 103.80(14)
C5 P2 C3 100.59(13)
C2 P2 C3 106.23(13)
C5 P2 Ru1 126.78(9)
C2 P2 Ru1 109.72(10)
C3 P2 Ru1 107.93(9)
C4 P3 C23 100.87(14)
C4 P3 C27 102.52(13)
C23 P3 C27 109.45(13)
C4 P3 Ru1 108.30(9)
C23 P3 Ru1 117.47(9)
C27 P3 Ru1 115.99(10)
C6 P4 C19 102.15(13)
C6 P4 C15 102.11(14)
C19 P4 C15 111.38(14)
C2 C1 P1 113.05(19)
C2 C1 H1A 109.0
P1 C1 H1A 109.0
C2 C1 H1B 109.0
P1 C1 H1B 109.0
H1A C1 H1B 107.8
C1 C2 P2 110.17(19)
C1 C2 H2A 109.6
P2 C2 H2A 109.6
C1 C2 H2B 109.6
P2 C2 H2B 109.6
H2A C2 H2B 108.1
C4 C3 P2 108.07(18)
C4 C3 H3A 110.1
P2 C3 H3A 110.1
C4 C3 H3B 110.1
P2 C3 H3B 110.1
H3A C3 H3B 108.4
C3 C4 P3 112.45(19)
C3 C4 H4A 109.1
P3 C4 H4A 109.1
C3 C4 H4B 109.1
P3 C4 H4B 109.1
H4A C4 H4B 107.8
C6 C5 P2 114.8(2)
C6 C5 H5A 108.6
P2 C5 H5A 108.6
C6 C5 H5B 108.6
P2 C5 H5B 108.6
H5A C5 H5B 107.5
C5 C6 P4 111.1(2)
C5 C6 H6A 109.4
P4 C6 H6A 109.4
C5 C6 H6B 109.4
P4 C6 H6B 109.4
H6A C6 H6B 108.0
C9 C7 C8 110.1(3)
C9 C7 C10 106.4(3)
C8 C7 C10 107.9(3)
C9 C7 P1 116.2(2)
C8 C7 P1 108.8(2)
C10 C7 P1 107.0(2)
C7 C8 H8A 109.5
C7 C8 H8B 109.5
H8A C8 H8B 109.5
C7 C8 H8C 109.5
H8A C8 H8C 109.5
H8B C8 H8C 109.5
C7 C9 H9A 109.5
C7 C9 H9B 109.5
H9A C9 H9B 109.5
C7 C9 H9C 109.5
H9A C9 H9C 109.5
H9B C9 H9C 109.5
C7 C10 H10A 109.5
C7 C10 H10B 109.5
H10A C10 H10B 109.5
C7 C10 H10C 109.5
H10A C10 H10C 109.5
H10B C10 H10C 109.5
C13 C11 C12 108.8(3)
C13 C11 C14 108.7(3)
C12 C11 C14 106.1(3)
C13 C11 P1 109.8(2)
C12 C11 P1 108.8(2)
C14 C11 P1 114.4(2)
C11 C12 H12A 109.5
C11 C12 H12B 109.5
H12A C12 H12B 109.5
C11 C12 H12C 109.5
H12A C12 H12C 109.5
H12B C12 H12C 109.5
C11 C13 H13A 109.5
C11 C13 H13B 109.5
H13A C13 H13B 109.5
C11 C13 H13C 109.5
H13A C13 H13C 109.5
H13B C13 H13C 109.5
C11 C14 H14A 109.5
C11 C14 H14B 109.5
H14A C14 H14B 109.5
C11 C14 H14C 109.5
H14A C14 H14C 109.5
H14B C14 H14C 109.5
C17 C15 C18 109.9(3)
C17 C15 C16 108.6(3)
C18 C15 C16 107.7(3)
C17 C15 P4 117.9(2)
C18 C15 P4 108.6(2)
C16 C15 P4 103.5(2)
C15 C16 H16A 109.5
C15 C16 H16B 109.5
H16A C16 H16B 109.5
C15 C16 H16C 109.5
H16A C16 H16C 109.5
H16B C16 H16C 109.5
C15 C17 H17A 109.5
C15 C17 H17B 109.5
H17A C17 H17B 109.5
C15 C17 H17C 109.5
H17A C17 H17C 109.5
H17B C17 H17C 109.5
C15 C18 H18A 109.5
C15 C18 H18B 109.5
H18A C18 H18B 109.5
C15 C18 H18C 109.5
H18A C18 H18C 109.5
H18B C18 H18C 109.5
C22 C19 C20 109.4(3)
C22 C19 C21 108.4(3)
C20 C19 C21 107.9(3)
C22 C19 P4 117.3(2)
C20 C19 P4 108.4(2)
C21 C19 P4 105.0(2)
C19 C20 H20A 109.5
C19 C20 H20B 109.5
H20A C20 H20B 109.5
C19 C20 H20C 109.5
H20A C20 H20C 109.5
H20B C20 H20C 109.5
C19 C21 H21A 109.5
C19 C21 H21B 109.5
H21A C21 H21B 109.5
C19 C21 H21C 109.5
H21A C21 H21C 109.5
H21B C21 H21C 109.5
C19 C22 H22A 109.5
C19 C22 H22B 109.5
H22A C22 H22B 109.5
C19 C22 H22C 109.5
H22A C22 H22C 109.5
H22B C22 H22C 109.5
C24 C23 C26 108.8(3)
C24 C23 C25 107.0(3)
C26 C23 C25 108.6(3)
C24 C23 P3 107.2(2)
C26 C23 P3 109.5(2)
C25 C23 P3 115.5(2)
C23 C24 H24A 109.5
C23 C24 H24B 109.5
H24A C24 H24B 109.5
C23 C24 H24C 109.5
H24A C24 H24C 109.5
H24B C24 H24C 109.5
C23 C25 H25A 109.5
C23 C25 H25B 109.5
H25A C25 H25B 109.5
C23 C25 H25C 109.5
H25A C25 H25C 109.5
H25B C25 H25C 109.5
C23 C26 H26A 109.5
C23 C26 H26B 109.5
H26A C26 H26B 109.5
C23 C26 H26C 109.5
H26A C26 H26C 109.5
H26B C26 H26C 109.5
C28 C27 C29 108.8(3)
C28 C27 C30 107.6(2)
C29 C27 C30 107.7(3)
C28 C27 P3 115.3(2)
C29 C27 P3 109.4(2)
C30 C27 P3 107.9(2)
C27 C28 H28A 109.5
C27 C28 H28B 109.5
H28A C28 H28B 109.5
C27 C28 H28C 109.5
H28A C28 H28C 109.5
H28B C28 H28C 109.5
C27 C29 H29A 109.5
C27 C29 H29B 109.5
H29A C29 H29B 109.5
C27 C29 H29C 109.5
H29A C29 H29C 109.5
H29B C29 H29C 109.5
C27 C30 H30A 109.5
C27 C30 H30B 109.5
H30A C30 H30B 109.5
C27 C30 H30C 109.5
H30A C30 H30C 109.5
H30B C30 H30C 109.5

loop_
_geom_bond_atom_site_label_1
_geom_bond_atom_site_label_2
_geom_bond_distance
Ru1 C1C 1.889(3)
Ru1 P2 2.2804(7)
Ru1 P1 2.3333(8)
Ru1 P3 2.3358(8)
Ru1 H1RU 1.69(3)
Ru1 H2RU 1.62(3)
C1C O1C 1.137(4)
P1 C1 1.862(3)
P1 C7 1.908(3)
P1 C11 1.910(3)
P2 C5 1.839(3)
P2 C2 1.840(3)
P2 C3 1.844(3)
P3 C4 1.873(3)
P3 C23 1.902(3)
P3 C27 1.904(3)
P4 C6 1.863(3)
P4 C19 1.879(3)
P4 C15 1.888(3)
C1 C2 1.532(4)
C1 H1A 0.9900
C1 H1B 0.9900
C2 H2A 0.9900
C2 H2B 0.9900
C3 C4 1.533(4)
C3 H3A 0.9900
C3 H3B 0.9900
C4 H4A 0.9900
C4 H4B 0.9900
C5 C6 1.525(4)
C5 H5A 0.9900
C5 H5B 0.9900
C6 H6A 0.9900
C6 H6B 0.9900
C7 C9 1.529(5)
C7 C8 1.531(4)
C7 C10 1.542(5)
C8 H8A 0.9800
C8 H8B 0.9800
C8 H8C 0.9800
C9 H9A 0.9800
C9 H9B 0.9800
C9 H9C 0.9800
C10 H10A 0.9800
C10 H10B 0.9800
C10 H10C 0.9800
C11 C13 1.522(4)
C11 C12 1.532(4)
C11 C14 1.541(5)
C12 H12A 0.9800
C12 H12B 0.9800
C12 H12C 0.9800
C13 H13A 0.9800
C13 H13B 0.9800
C13 H13C 0.9800
C14 H14A 0.9800
C14 H14B 0.9800
C14 H14C 0.9800
C15 C17 1.520(5)
C15 C18 1.530(5)
C15 C16 1.545(4)
C16 H16A 0.9800
C16 H16B 0.9800
C16 H16C 0.9800
C17 H17A 0.9800
C17 H17B 0.9800
C17 H17C 0.9800
C18 H18A 0.9800
C18 H18B 0.9800
C18 H18C 0.9800
C19 C22 1.521(5)
C19 C20 1.526(4)
C19 C21 1.535(5)
C20 H20A 0.9800
C20 H20B 0.9800
C20 H20C 0.9800
C21 H21A 0.9800
C21 H21B 0.9800
C21 H21C 0.9800
C22 H22A 0.9800
C22 H22B 0.9800
C22 H22C 0.9800
C23 C24 1.532(4)
C23 C26 1.532(4)
C23 C25 1.537(4)
C24 H24A 0.9800
C24 H24B 0.9800
C24 H24C 0.9800
C25 H25A 0.9800
C25 H25B 0.9800
C25 H25C 0.9800
C26 H26A 0.9800
C26 H26B 0.9800
C26 H26C 0.9800
C27 C28 1.529(4)
C27 C29 1.529(4)
C27 C30 1.533(4)
C28 H28A 0.9800
C28 H28B 0.9800
C28 H28C 0.9800
C29 H29A 0.9800
C29 H29B 0.9800
C29 H29C 0.9800
C30 H30A 0.9800
C30 H30B 0.9800
C30 H30C 0.9800

loop_
_geom_torsion_atom_site_label_1
_geom_torsion_atom_site_label_2
_geom_torsion_atom_site_label_3
_geom_torsion_atom_site_label_4
_geom_torsion
P2 Ru1 C1C O1C -155(4)
P1 Ru1 C1C O1C 114(4)
P3 Ru1 C1C O1C -68(4)
C1C Ru1 P1 C1 111.34(16)
P2 Ru1 P1 C1 -2.24(10)
P3 Ru1 P1 C1 -63.60(13)
C1C Ru1 P1 C7 -2.80(17)
P2 Ru1 P1 C7 -116.38(12)
P3 Ru1 P1 C7 -177.74(12)
C1C Ru1 P1 C11 -134.99(17)
P2 Ru1 P1 C11 111.43(11)
P3 Ru1 P1 C11 50.07(14)
C1C Ru1 P2 C5 7.30(17)
P1 Ru1 P2 C5 108.82(13)
P3 Ru1 P2 C5 -90.77(12)
C1C Ru1 P2 C2 -118.46(15)
P1 Ru1 P2 C2 -16.94(10)
P3 Ru1 P2 C2 143.47(10)
C1C Ru1 P2 C3 126.19(15)
P1 Ru1 P2 C3 -132.29(10)
P3 Ru1 P2 C3 28.13(10)
C1C Ru1 P3 C4 -120.85(16)
P2 Ru1 P3 C4 -7.47(10)
P1 Ru1 P3 C4 54.14(13)
C1C Ru1 P3 C23 -7.53(17)
P2 Ru1 P3 C23 105.85(12)
P1 Ru1 P3 C23 167.46(12)
C1C Ru1 P3 C27 124.61(16)
P2 Ru1 P3 C27 -122.01(10)
P1 Ru1 P3 C27 -60.40(13)
C7 P1 C1 C2 151.7(2)
C11 P1 C1 C2 -95.7(2)
Ru1 P1 C1 C2 25.7(2)
P1 C1 C2 P2 -40.1(3)
C5 P2 C2 C1 -100.8(2)
C3 P2 C2 C1 153.6(2)
Ru1 P2 C2 C1 37.2(2)
C5 P2 C3 C4 86.7(2)
C2 P2 C3 C4 -165.38(19)
Ru1 P2 C3 C4 -47.8(2)
P2 C3 C4 P3 42.2(2)
C23 P3 C4 C3 -143.5(2)
C27 P3 C4 C3 103.6(2)
Ru1 P3 C4 C3 -19.5(2)
C2 P2 C5 C6 74.2(2)
C3 P2 C5 C6 -176.0(2)
Ru1 P2 C5 C6 -53.9(3)
P2 C5 C6 P4 176.90(15)
C19 P4 C6 C5 -129.4(2)
C15 P4 C6 C5 115.3(2)
C1 P1 C7 C9 47.9(3)
C11 P1 C7 C9 -59.6(3)
Ru1 P1 C7 C9 165.9(2)
C1 P1 C7 C8 172.9(2)
C11 P1 C7 C8 65.4(3)
Ru1 P1 C7 C8 -69.1(2)
C1 P1 C7 C10 -70.8(2)
C11 P1 C7 C10 -178.3(2)
Ru1 P1 C7 C10 47.2(3)
C1 P1 C11 C13 166.7(2)
C7 P1 C11 C13 -87.0(2)
Ru1 P1 C11 C13 49.9(2)
C1 P1 C11 C12 47.7(2)
C7 P1 C11 C12 153.9(2)
Ru1 P1 C11 C12 -69.2(2)
C1 P1 C11 C14 -70.7(3)
C7 P1 C11 C14 35.5(3)
Ru1 P1 C11 C14 172.4(2)
C6 P4 C15 C17 57.0(3)
C19 P4 C15 C17 -51.4(3)
C6 P4 C15 C18 -177.2(2)
C19 P4 C15 C18 74.4(3)
C6 P4 C15 C16 -62.9(2)
C19 P4 C15 C16 -171.3(2)
C6 P4 C19 C22 -54.0(3)
C15 P4 C19 C22 54.4(3)
C6 P4 C19 C20 -178.4(2)
C15 P4 C19 C20 -70.1(3)
C6 P4 C19 C21 66.4(3)
C15 P4 C19 C21 174.8(2)
C4 P3 C23 C24 67.1(2)
C27 P3 C23 C24 174.7(2)
Ru1 P3 C23 C24 -50.3(2)
C4 P3 C23 C26 -175.0(2)
C27 P3 C23 C26 -67.5(2)
Ru1 P3 C23 C26 67.5(2)
C4 P3 C23 C25 -52.1(3)
C27 P3 C23 C25 55.5(3)
Ru1 P3 C23 C25 -169.5(2)
C4 P3 C27 C28 67.5(2)
C23 P3 C27 C28 -38.9(3)
Ru1 P3 C27 C28 -174.68(19)
C4 P3 C27 C29 -169.5(2)
C23 P3 C27 C29 84.0(2)
Ru1 P3 C27 C29 -51.7(2)
C4 P3 C27 C30 -52.7(2)
C23 P3 C27 C30 -159.1(2)
Ru1 P3 C27 C30 65.1(2)
